data_7129622
loop_
_publ_author_name
'Lai, Qiuxue'
'Chu, Zhao-Qin'
'Xiao, Xinyi'
'Dai, Dejun'
'Song, Ting'
'Luo, Tian-Yi'
'Tang, Wenlei'
'Feng, Xuan'
'Zhang, Zhiyuan'
'Li, Tao'
'Xiao, Hai'
'Su, Jing'
'Liu, Chong'

_publ_section_title
;
 Two-Dimensional Zr/Hf-Hydroxamate Metal-Organic Frameworks
;
_journal_name_full 'Chemical Communications'
_journal_paper_doi 10.1039/D2CC00213B
_journal_year 2022
_chemical_formula_moiety '0.33(C48 H36 Hf3 N12 O24)'
_chemical_formula_sum 'C16 H12 Hf N4 O8'
_chemical_formula_weight 566.79
_space_group_crystal_system hexagonal
_space_group_IT_number 191
_space_group_name_Hall '-P 6 2'
_space_group_name_H-M_alt 'P 6/m m m'
_atom_sites_solution_hydrogens geom
_audit_creation_date 2021-11-11
_audit_creation_method
;
Olex2 1.5
(compiled 2021.08.20 svn.r13c46975 for OlexSys, GUI svn.r6405)
;
_audit_update_record
;
2021-12-08 deposited with the CCDC.	2022-01-26 downloaded from the CCDC.
;
_cell_angle_alpha 90
_cell_angle_beta 90
_cell_angle_gamma 120
_cell_formula_units_Z 3
_cell_length_a 23.1152(8)
_cell_length_b 23.1152(8)
_cell_length_c 8.1157(5)
_cell_measurement_reflns_used 5916
_cell_measurement_temperature 150.0
_cell_measurement_theta_max 25.319
_cell_measurement_theta_min 2.510
_cell_volume 3755.4(3)
_computing_cell_refinement 'SAINT V8.40B (?, 2016)'
_computing_data_reduction 'SAINT V8.40B (?, 2016)'
_computing_molecular_graphics 'Olex2 1.5 (Dolomanov et al., 2009)'
_computing_publication_material 'Olex2 1.5 (Dolomanov et al., 2009)'
_computing_structure_refinement 'ShelXL (Sheldrick, 2015)'
_computing_structure_solution 'SHELXT 2018/2 (Sheldrick, 2018)'
_diffrn_ambient_temperature 150.0
_diffrn_measured_fraction_theta_full 0.999
_diffrn_measured_fraction_theta_max 0.998
_diffrn_measurement_device_type 'Bruker APEX-II CCD'
_diffrn_measurement_method '\f and \w scans'
_diffrn_radiation_type MoK\a
_diffrn_radiation_wavelength 0.71073
_diffrn_reflns_av_R_equivalents 0.1241
_diffrn_reflns_av_unetI/netI 0.0385
_diffrn_reflns_Laue_measured_fraction_full 0.999
_diffrn_reflns_Laue_measured_fraction_max 0.998
_diffrn_reflns_limit_h_max 30
_diffrn_reflns_limit_h_min -28
_diffrn_reflns_limit_k_max 29
_diffrn_reflns_limit_k_min -22
_diffrn_reflns_limit_l_max 10
_diffrn_reflns_limit_l_min -10
_diffrn_reflns_number 33357
_diffrn_reflns_point_group_measured_fraction_full 0.999
_diffrn_reflns_point_group_measured_fraction_max 0.998
_diffrn_reflns_theta_full 25.242
_diffrn_reflns_theta_max 27.495
_diffrn_reflns_theta_min 2.035
_exptl_absorpt_coefficient_mu 2.103
_exptl_absorpt_correction_T_max 0.7456
_exptl_absorpt_correction_T_min 0.5862
_exptl_absorpt_correction_type multi-scan
_exptl_absorpt_process_details
;
SADABS-2016/2 (Bruker,2016/2) was used for absorption correction.
wR2(int) was 0.0979 before and 0.0784 after correction.
The Ratio of minimum to maximum transmission is 0.7862.
The \l/2 correction factor is Not present.
;
_exptl_crystal_colour colourless
_exptl_crystal_colour_primary colourless
_exptl_crystal_density_diffrn 0.752
_exptl_crystal_description block
_exptl_crystal_F_000 816
_exptl_crystal_size_max 0.08
_exptl_crystal_size_mid 0.02
_exptl_crystal_size_min 0.02
_refine_diff_density_max 1.591
_refine_diff_density_min -4.466
_refine_diff_density_rms 0.200
_refine_ls_extinction_method none
_refine_ls_goodness_of_fit_ref 1.058
_refine_ls_hydrogen_treatment constr
_refine_ls_matrix_type full
_refine_ls_number_parameters 64
_refine_ls_number_reflns 1723
_refine_ls_number_restraints 0
_refine_ls_restrained_S_all 1.058
_refine_ls_R_factor_all 0.0618
_refine_ls_R_factor_gt 0.0562
_refine_ls_shift/su_max 0.000
_refine_ls_shift/su_mean 0.000
_refine_ls_structure_factor_coef Fsqd
_refine_ls_weighting_details 'w=1/[\s^2^(Fo^2^)+(0.1054P)^2^] where P=(Fo^2^+2Fc^2^)/3'
_refine_ls_weighting_scheme calc
_refine_ls_wR_factor_gt 0.1386
_refine_ls_wR_factor_ref 0.1413
_reflns_Friedel_coverage 0.000
_reflns_number_gt 1507
_reflns_number_total 1723
_reflns_threshold_expression 'I > 2\s(I)'
_cod_data_source_file d2cc00213b2.cif
_cod_data_source_block SUM-1Hf
_cod_database_code 7129622
_shelxl_version_number 2014/6
_shelx_space_group_comment
;
The symmetry employed for this shelxl refinement is uniquely defined
by the following loop, which should always be used as a source of
symmetry information in preference to the above space-group names.
They are only intended as comments.
;
_shelx_estimated_absorpt_t_max 0.959
_shelx_estimated_absorpt_t_min 0.850
_olex2_refinement_description
;
1. Others
 Fixed Sof: O2(0.5) O1(0.5) N1(0.5) H1(0.5) C3(0.5) H3(0.5) C4(0.5) H4(0.5)
 C1(0.5)
2.a Ternary CH refined with riding coordinates:
 N1(H1)
2.b Aromatic/amide H refined with riding coordinates:
 C3(H3), C4(H4)
;
_olex2_submission_special_instructions 'No special instructions were received'

loop_
_space_group_symop_operation_xyz
'x, y, z'
'-y, x-y, z'
'-x+y, -x, z'
'-x, -y, z'
'y, -x+y, z'
'x-y, x, z'
'y, x, -z'
'x-y, -y, -z'
'-x, -x+y, -z'
'-y, -x, -z'
'-x+y, y, -z'
'x, x-y, -z'
'-x, -y, -z'
'y, -x+y, -z'
'x-y, x, -z'
'x, y, -z'
'-y, x-y, -z'
'-x+y, -x, -z'
'-y, -x, z'
'-x+y, y, z'
'x, x-y, z'
'y, x, z'
'x-y, -y, z'
'-x, -x+y, z'

loop_
_atom_site_label
_atom_site_type_symbol
_atom_site_fract_x
_atom_site_fract_y
_atom_site_fract_z
_atom_site_U_iso_or_equiv
_atom_site_adp_type
_atom_site_occupancy
_atom_site_site_symmetry_order
_atom_site_calc_flag
_atom_site_refinement_flags_posn
_atom_site_refinement_flags_adp
_atom_site_refinement_flags_occupancy
_atom_site_disorder_assembly
_atom_site_disorder_group
Hf Hf 1.0000 0.5000 1.0000 0.0306(2) Uani 1 8 d S T P A .
C2 C 0.8180(4) 0.2989(5) 1.0000 0.065(2) Uani 1 2 d S T P . .
O2 O 0.9167(4) 0.4032(4) 0.9334(9) 0.053(2) Uani 0.5 1 d . . . . .
O1 O 0.9633(3) 0.4394(4) 0.7808(9) 0.0484(18) Uani 0.5 1 d . . . A .
N1 N 0.9051(4) 0.3809(5) 0.7992(11) 0.051(2) Uani 0.5 1 d . . . A .
H1 H 0.8740 0.3973 0.7659 0.061 Uiso 0.5 1 calc R . . . .
C3 C 0.7711(6) 0.2878(6) 0.8838(15) 0.061(3) Uani 0.5 1 d . . . A 1
H3 H 0.7795 0.3209 0.8032 0.073 Uiso 0.5 1 calc R . . A 1
C4 C 0.8066(8) 0.2519(8) 0.8852(16) 0.094(5) Uani 0.5 1 d . . . A 2
H4 H 0.8397 0.2600 0.8048 0.113 Uiso 0.5 1 calc R . . A 2
C1 C 0.8837(6) 0.3635(6) 0.9481(11) 0.040(2) Uani 0.5 1 d . . . A .

loop_
_atom_site_aniso_label
_atom_site_aniso_U_11
_atom_site_aniso_U_22
_atom_site_aniso_U_33
_atom_site_aniso_U_23
_atom_site_aniso_U_13
_atom_site_aniso_U_12
Hf 0.0025(2) 0.0448(3) 0.0305(3) 0.000 0.000 0.00126(11)
C2 0.037(4) 0.041(4) 0.098(7) 0.000 0.000 0.006(4)
O2 0.044(4) 0.037(4) 0.035(3) 0.001(3) 0.005(3) -0.013(4)
O1 0.029(3) 0.042(4) 0.036(4) -0.002(3) 0.008(2) -0.012(3)
N1 0.024(4) 0.052(5) 0.044(5) -0.004(4) 0.005(3) -0.005(4)
C3 0.054(7) 0.052(7) 0.055(7) 0.022(6) 0.011(6) 0.011(6)
C4 0.116(12) 0.098(11) 0.070(9) 0.020(8) 0.053(9) 0.054(10)
C1 0.036(5) 0.049(6) 0.031(5) -0.006(4) -0.004(3) 0.018(5)

loop_
_atom_type_symbol
_atom_type_description
_atom_type_scat_dispersion_real
_atom_type_scat_dispersion_imag
_atom_type_scat_source
C C 0.0033 0.0016 'International Tables Vol C Tables 4.2.6.8 and 6.1.1.4'
H H 0.0000 0.0000 'International Tables Vol C Tables 4.2.6.8 and 6.1.1.4'
Hf Hf -0.5830 6.1852 'International Tables Vol C Tables 4.2.6.8 and 6.1.1.4'
N N 0.0061 0.0033 'International Tables Vol C Tables 4.2.6.8 and 6.1.1.4'
O O 0.0106 0.0060 'International Tables Vol C Tables 4.2.6.8 and 6.1.1.4'

loop_
_geom_angle_atom_site_label_1
_geom_angle_atom_site_label_2
_geom_angle_atom_site_label_3
_geom_angle
_geom_angle_site_symmetry_1
_geom_angle_site_symmetry_3
_geom_angle_publ_flag
O2 Hf O2 180.0 . 13_767 ?
O2 Hf O2 180.0 16_557 4_765 ?
O2 Hf O2 151.1(4) . 4_765 ?
O2 Hf O2 151.1(4) 13_767 16_557 ?
O2 Hf O2 28.9(4) . 16_557 ?
O2 Hf O2 28.9(4) 13_767 4_765 ?
O1 Hf O2 101.6(3) 9_767 . ?
O1 Hf O2 101.6(3) 24_765 16_557 ?
O1 Hf O2 71.2(3) 13_767 4_765 ?
O1 Hf O2 102.1(3) 9_767 4_765 ?
O1 Hf O2 42.8(3) 16_557 16_557 ?
O1 Hf O2 102.1(3) 21 16_557 ?
O1 Hf O2 108.8(3) . 4_765 ?
O1 Hf O2 71.2(3) 16_557 . ?
O1 Hf O2 101.6(3) 12_557 4_765 ?
O1 Hf O2 78.4(3) 12_557 16_557 ?
O1 Hf O2 71.2(3) . 16_557 ?
O1 Hf O2 78.4(3) 24_765 4_765 ?
O1 Hf O2 102.1(3) 24_765 13_767 ?
O1 Hf O2 108.8(3) 4_765 . ?
O1 Hf O2 77.9(3) 12_557 13_767 ?
O1 Hf O2 77.9(3) 24_765 . ?
O1 Hf O2 108.8(3) 16_557 13_767 ?
O1 Hf O2 137.2(3) . 13_767 ?
O1 Hf O2 71.2(3) 4_765 13_767 ?
O1 Hf O2 102.1(3) 12_557 . ?
O1 Hf O2 42.8(3) . . ?
O1 Hf O2 42.8(3) 13_767 13_767 ?
O1 Hf O2 137.2(3) 13_767 . ?
O1 Hf O2 137.2(3) 4_765 16_557 ?
O1 Hf O2 78.4(3) 21 . ?
O1 Hf O2 101.6(3) 21 13_767 ?
O1 Hf O2 77.9(3) 9_767 16_557 ?
O1 Hf O2 77.9(3) 21 4_765 ?
O1 Hf O2 108.8(3) 13_767 16_557 ?
O1 Hf O2 78.4(3) 9_767 13_767 ?
O1 Hf O2 137.2(3) 16_557 4_765 ?
O1 Hf O2 42.8(3) 4_765 4_765 ?
O1 Hf O1 140.2(3) . 12_557 ?
O1 Hf O1 180.0(4) 16_557 4_765 ?
O1 Hf O1 111.0(4) 13_767 4_765 ?
O1 Hf O1 126.2(5) 12_557 4_765 ?
O1 Hf O1 53.8(5) 12_557 16_557 ?
O1 Hf O1 39.8(3) . 24_765 ?
O1 Hf O1 111.0(4) 9_767 24_765 ?
O1 Hf O1 39.8(3) 13_767 12_557 ?
O1 Hf O1 126.2(5) 24_765 16_557 ?
O1 Hf O1 126.2(5) 13_767 21 ?
O1 Hf O1 69.0(4) . 4_765 ?
O1 Hf O1 111.0(4) 21 12_557 ?
O1 Hf O1 53.8(5) 24_765 4_765 ?
O1 Hf O1 140.2(3) 9_767 4_765 ?
O1 Hf O1 140.2(3) 21 16_557 ?
O1 Hf O1 69.0(4) 9_767 12_557 ?
O1 Hf O1 39.8(3) 9_767 16_557 ?
O1 Hf O1 180.0 . 13_767 ?
O1 Hf O1 126.2(5) . 9_767 ?
O1 Hf O1 180.0 24_765 12_557 ?
O1 Hf O1 180.0 21 9_767 ?
O1 Hf O1 53.8(5) 13_767 9_767 ?
O1 Hf O1 140.2(3) 13_767 24_765 ?
O1 Hf O1 111.0(4) . 16_557 ?
O1 Hf O1 39.8(3) 21 4_765 ?
O1 Hf O1 69.0(4) 21 24_765 ?
O1 Hf O1 69.0(4) 13_767 16_557 ?
O1 Hf O1 53.8(5) . 21 ?
C3 C2 C3 87.8(12) . 16_557 ?
C3 C2 C1 107.1(7) 16_557 16_557 ?
C3 C2 C1 132.0(9) 16_557 . ?
C3 C2 C1 132.0(9) . 16_557 ?
C3 C2 C1 107.1(7) . . ?
C4 C2 C4 87.0(13) . 16_557 ?
C4 C2 C1 131.1(9) . 16_557 ?
C4 C2 C1 106.7(8) . . ?
C4 C2 C1 131.1(9) 16_557 . ?
C4 C2 C1 106.7(8) 16_557 16_557 ?
C1 C2 C1 31.3(7) . 16_557 ?
O2 O2 Hf 75.6(2) 16_557 . ?
O2 O2 O1 141.7(4) 16_557 . ?
O2 O2 N1 157.7(6) 16_557 . ?
O2 O2 C1 41.5(5) 16_557 16_557 ?
O1 O2 Hf 68.3(4) . . ?
N1 O2 Hf 125.0(7) . . ?
N1 O2 O1 56.8(5) . . ?
N1 O2 C1 117.1(8) . 16_557 ?
C1 O2 Hf 157.5(10) . . ?
C1 O2 Hf 117.1(6) 16_557 . ?
C1 O2 O2 82.0(8) . 16_557 ?
C1 O2 O1 133.0(10) . . ?
C1 O2 O1 166.1(9) 16_557 . ?
C1 O2 N1 77.0(10) . . ?
C1 O2 C1 40.5(10) . 16_557 ?
O2 O1 Hf 68.9(4) . . ?
O1 O1 Hf 70.11(16) 24_765 . ?
O1 O1 O2 126.2(4) 24_765 . ?
N1 O1 Hf 115.3(5) . . ?
N1 O1 O2 46.5(5) . . ?
N1 O1 O1 149.2(6) . 24_765 ?
O2 N1 O1 76.7(7) . . ?
O2 N1 C1 40.5(6) . . ?
C1 N1 O1 116.7(9) . . ?
C2 C3 C3 119.5(6) . 19_665 ?
C2 C4 C4 119.9(7) . 19_665 ?
O2 C1 C2 167.7(13) . . ?
O2 C1 C2 115.3(7) 16_557 . ?
O2 C1 O2 56.5(10) . 16_557 ?
O2 C1 N1 118.6(10) 16_557 . ?
O2 C1 N1 62.6(9) . . ?
N1 C1 C2 126.0(8) . . ?
C1 C1 C2 74.4(3) 16_557 . ?
C1 C1 O2 98.0(8) 16_557 . ?
C1 C1 O2 41.5(5) 16_557 16_557 ?
C1 C1 N1 159.3(6) 16_557 . ?

loop_
_geom_bond_atom_site_label_1
_geom_bond_atom_site_label_2
_geom_bond_distance
_geom_bond_site_symmetry_2
_geom_bond_publ_flag
Hf O2 2.168(8) 13_767 ?
Hf O2 2.167(8) . ?
Hf O2 2.168(8) 4_765 ?
Hf O2 2.168(8) 16_557 ?
Hf O1 2.158(7) 24_765 ?
Hf O1 2.158(7) 9_767 ?
Hf O1 2.158(7) 21 ?
Hf O1 2.158(7) 16_557 ?
Hf O1 2.158(7) 12_557 ?
Hf O1 2.158(7) 13_767 ?
Hf O1 2.158(7) 4_765 ?
Hf O1 2.158(7) . ?
C2 C3 1.360(14) 16_557 ?
C2 C3 1.360(14) . ?
C2 C4 1.353(15) 16_557 ?
C2 C4 1.353(15) . ?
C2 C1 1.563(14) . ?
C2 C1 1.563(14) 16_557 ?
O2 O2 1.081(15) 16_557 ?
O2 O1 1.579(10) . ?
O2 N1 1.176(11) . ?
O2 C1 0.860(12) . ?
O2 C1 1.285(10) 16_557 ?
O1 O1 1.469(12) 24_765 ?
O1 N1 1.357(10) . ?
N1 C1 1.291(13) . ?
C3 C3 1.36(2) 19_665 ?
C4 C4 1.35(3) 19_665 ?
C1 O2 1.285(10) 16_557 ?
C1 C1 0.842(17) 16_557 ?

loop_
_smtbx_masks_void_nr
_smtbx_masks_void_average_x
_smtbx_masks_void_average_y
_smtbx_masks_void_average_z
_smtbx_masks_void_volume
_smtbx_masks_void_count_electrons
_smtbx_masks_void_content
1 -0.510 0.385 -0.344 2349.4 630.5 ?
